data_4313456
loop_
_publ_author_name
'Guo Dong'
'Li Yu-ting'
'Duan Chun-ying'
'Mo Hong'
'Meng Qing-jin'

_publ_contact_author_address
;
Coordination Chemistry Institute
The State Key Laboratory of Coordinaiton Chemistry
Nanjing University , Nanjing 210093
P. R. China
;
_publ_contact_author_email duancy@nju.edu.cn
_publ_contact_author_fax '00 86 25 331 4502'
_publ_contact_author_name 'Dr. Duan Chun-ying'
_publ_contact_author_phone '00 86 25 359 7006'
_publ_section_title
;
 Heterodimetallic Compounds Assembled from Ferrocenedicarboxylato and
 Ferrocenecarboxylato Ligands
;
_journal_name_full 'Inorganic Chemistry'
_journal_page_first 2519
_journal_page_last 2530
_journal_paper_doi 10.1021/ic0205132
_journal_volume 42
_journal_year 2003
_chemical_formula_sum 'C44 H38 Co2 Fe2 N4 O9'
_chemical_formula_weight 996.34
_chemical_name_systematic
;
  ?
;
_space_group_IT_number 60
_symmetry_cell_setting orthorhombic
_symmetry_space_group_name_Hall '-P 2n 2ab'
_symmetry_space_group_name_H-M 'P b c n'
_atom_sites_solution_hydrogens geom
_atom_sites_solution_primary direct
_atom_sites_solution_secondary difmap
_audit_creation_method SHELXL-97
_cell_angle_alpha 90.00
_cell_angle_beta 90.00
_cell_angle_gamma 90.00
_cell_formula_units_Z 4
_cell_length_a 18.966(3)
_cell_length_b 15.462(2)
_cell_length_c 14.102(2)
_cell_measurement_reflns_used 2728
_cell_measurement_temperature 293(2)
_cell_measurement_theta_max 19.69
_cell_measurement_theta_min 2.23
_cell_volume 4135.4(10)
_computing_cell_refinement 'Bruker SMART'
_computing_data_collection 'Bruker SMART'
_computing_data_reduction 'Bruker SAINT'
_computing_molecular_graphics 'Bruker SHELXTL'
_computing_publication_material 'Bruker SHELXTL'
_computing_structure_refinement 'Bruker SHELXTL'
_computing_structure_solution 'Bruker SHELXTL'
_diffrn_ambient_temperature 293(2)
_diffrn_measured_fraction_theta_full 1.000
_diffrn_measured_fraction_theta_max 1.000
_diffrn_measurement_device_type 'CCD area detector'
_diffrn_measurement_method 'phi and omega scans'
_diffrn_radiation_monochromator graphite
_diffrn_radiation_source 'fine-focus sealed tube'
_diffrn_radiation_type MoK\a
_diffrn_radiation_wavelength 0.71073
_diffrn_reflns_av_R_equivalents 0.0840
_diffrn_reflns_av_sigmaI/netI 0.0663
_diffrn_reflns_limit_h_max 22
_diffrn_reflns_limit_h_min -11
_diffrn_reflns_limit_k_max 18
_diffrn_reflns_limit_k_min -18
_diffrn_reflns_limit_l_max 16
_diffrn_reflns_limit_l_min -16
_diffrn_reflns_number 20134
_diffrn_reflns_theta_full 25.00
_diffrn_reflns_theta_max 25.00
_diffrn_reflns_theta_min 2.15
_exptl_absorpt_coefficient_mu 1.538
_exptl_absorpt_correction_T_max 0.6758
_exptl_absorpt_correction_T_min 0.5294
_exptl_absorpt_correction_type empirical
_exptl_absorpt_process_details sadabs
_exptl_crystal_colour orange
_exptl_crystal_density_diffrn 1.600
_exptl_crystal_density_method 'not measured'
_exptl_crystal_description block
_exptl_crystal_F_000 2032
_exptl_crystal_size_max 0.40
_exptl_crystal_size_mid 0.30
_exptl_crystal_size_min 0.30
_refine_diff_density_max 0.509
_refine_diff_density_min -0.308
_refine_diff_density_rms 0.080
_refine_ls_extinction_method none
_refine_ls_goodness_of_fit_ref 1.056
_refine_ls_hydrogen_treatment mixed
_refine_ls_matrix_type full
_refine_ls_number_parameters 280
_refine_ls_number_reflns 3646
_refine_ls_number_restraints 0
_refine_ls_restrained_S_all 1.056
_refine_ls_R_factor_all 0.0918
_refine_ls_R_factor_gt 0.0506
_refine_ls_shift/su_max 0.000
_refine_ls_shift/su_mean 0.000
_refine_ls_structure_factor_coef Fsqd
_refine_ls_weighting_details 'calc w=1/[\s^2^(Fo^2^)+(0.0200P)^2^+0.0000P] where P=(Fo^2^+2Fc^2^)/3'
_refine_ls_weighting_scheme calc
_refine_ls_wR_factor_gt 0.0743
_refine_ls_wR_factor_ref 0.0798
_reflns_number_gt 2239
_reflns_number_total 3646
_reflns_threshold_expression >2sigma(I)
_cod_data_source_file ic0205132_3.cif
_cod_data_source_block compound_3
_cod_depositor_comments
;
The following automatic conversions were performed:

'_symmetry_cell_setting' value 'Orthorhombic' changed to
'orthorhombic' according to the built-in table from CIF Core
dictionary named 'cif_core.dic' version 2.4.1 from 2010-06-29.

Automatic conversion script
Id: cif_fix_values 1646 2011-03-28 12:23:43Z adriana 
;
_cod_original_cell_volume 4135.5(11)
_cod_database_code 4313456

loop_
_symmetry_equiv_pos_as_xyz
'x, y, z'
'-x+1/2, -y+1/2, z+1/2'
'-x, y, -z+1/2'
'x+1/2, -y+1/2, -z'
'-x, -y, -z'
'x-1/2, y-1/2, -z-1/2'
'x, -y, z-1/2'
'-x-1/2, y-1/2, z'

loop_
_atom_site_label
_atom_site_type_symbol
_atom_site_fract_x
_atom_site_fract_y
_atom_site_fract_z
_atom_site_U_iso_or_equiv
_atom_site_adp_type
_atom_site_occupancy
_atom_site_symmetry_multiplicity
_atom_site_calc_flag
_atom_site_refinement_flags
_atom_site_disorder_assembly
_atom_site_disorder_group
Co1 Co 0.47545(3) 0.24298(3) 0.37341(4) 0.04376(17) Uani 1 1 d . . .
Fe1 Fe 0.23544(3) 0.19989(4) 0.23525(4) 0.0557(2) Uani 1 1 d . . .
O1W O 0.5000 0.3240(3) 0.2500 0.0440(11) Uani 1 2 d S . .
O1 O 0.42250(14) 0.15211(16) 0.28937(18) 0.0468(7) Uani 1 1 d . . .
O2 O 0.42490(13) 0.20064(16) 0.13999(18) 0.0462(7) Uani 1 1 d . . .
O3 O 0.37639(15) 0.29826(17) 0.38790(19) 0.0551(8) Uani 1 1 d . . .
O4 O 0.37096(15) 0.38138(17) 0.2575(2) 0.0544(8) Uani 1 1 d . . .
N1 N 0.5185(2) 0.3374(2) 0.4721(2) 0.0484(9) Uani 1 1 d . . .
N2 N 0.4609(2) 0.1571(2) 0.4894(2) 0.0475(9) Uani 1 1 d . . .
C1 C 0.5804(3) 0.3755(3) 0.4628(3) 0.0664(14) Uani 1 1 d . . .
H1A H 0.6082 0.3594 0.4114 0.080 Uiso 1 1 calc R . .
C2 C 0.6069(4) 0.4371(3) 0.5230(4) 0.091(2) Uani 1 1 d . . .
H2A H 0.6516 0.4605 0.5133 0.109 Uiso 1 1 calc R . .
C3 C 0.5671(4) 0.4627(4) 0.5958(5) 0.107(3) Uani 1 1 d . . .
H3A H 0.5829 0.5063 0.6359 0.128 Uiso 1 1 calc R . .
C4 C 0.5063(4) 0.4268(4) 0.6106(4) 0.096(2) Uani 1 1 d . . .
H4A H 0.4788 0.4426 0.6624 0.115 Uiso 1 1 calc R . .
C5 C 0.4823(3) 0.3619(3) 0.5449(4) 0.0799(16) Uani 1 1 d . . .
H5A H 0.4386 0.3363 0.5554 0.096 Uiso 1 1 calc R . .
C6 C 0.4020(3) 0.1124(3) 0.5019(3) 0.0623(13) Uani 1 1 d . . .
H6A H 0.3636 0.1247 0.4633 0.075 Uiso 1 1 calc R . .
C7 C 0.3950(3) 0.0485(3) 0.5692(3) 0.0786(17) Uani 1 1 d . . .
H7A H 0.3528 0.0185 0.5758 0.094 Uiso 1 1 calc R . .
C8 C 0.4517(4) 0.0300(3) 0.6265(4) 0.0837(18) Uani 1 1 d . . .
H8A H 0.4487 -0.0129 0.6725 0.100 Uiso 1 1 calc R . .
C9 C 0.5120(3) 0.0754(3) 0.6146(3) 0.0742(15) Uani 1 1 d . . .
H9A H 0.5511 0.0642 0.6524 0.089 Uiso 1 1 calc R . .
C10 C 0.5146(3) 0.1378(3) 0.5464(3) 0.0625(14) Uani 1 1 d . . .
H10A H 0.5564 0.1687 0.5393 0.075 Uiso 1 1 calc R . .
C11 C 0.3950(2) 0.1647(2) 0.2095(3) 0.0430(10) Uani 1 1 d . . .
C12 C 0.3222(2) 0.1339(3) 0.1921(3) 0.0466(11) Uani 1 1 d . . .
C13 C 0.2807(2) 0.1575(3) 0.1127(3) 0.0609(12) Uani 1 1 d . . .
H13A H 0.2958 0.1937 0.0594 0.073 Uiso 1 1 calc R . .
C14 C 0.2146(3) 0.1194(3) 0.1238(4) 0.0780(15) Uani 1 1 d . . .
H14A H 0.1749 0.1252 0.0797 0.094 Uiso 1 1 calc R . .
C15 C 0.2138(3) 0.0722(3) 0.2083(4) 0.0748(15) Uani 1 1 d . . .
H15A H 0.1737 0.0394 0.2333 0.090 Uiso 1 1 calc R . .
C16 C 0.2802(2) 0.0809(3) 0.2518(3) 0.0564(12) Uani 1 1 d . . .
H16A H 0.2949 0.0546 0.3119 0.068 Uiso 1 1 calc R . .
C17 C 0.3438(3) 0.3311(3) 0.3184(3) 0.0526(12) Uani 1 1 d . . .
C18 C 0.2680(2) 0.3077(3) 0.3058(3) 0.0533(11) Uani 1 1 d . . .
C19 C 0.2247(2) 0.3306(3) 0.2295(3) 0.0592(12) Uani 1 1 d . . .
H19A H 0.2385 0.3675 0.1761 0.071 Uiso 1 1 calc R . .
C20 C 0.1591(3) 0.2918(3) 0.2417(4) 0.0718(14) Uani 1 1 d . . .
H20A H 0.1187 0.2970 0.1987 0.086 Uiso 1 1 calc R . .
C21 C 0.1609(3) 0.2441(3) 0.3258(4) 0.0731(14) Uani 1 1 d . . .
H21A H 0.1218 0.2103 0.3522 0.088 Uiso 1 1 calc R . .
C22 C 0.2281(3) 0.2537(3) 0.3662(3) 0.0610(12) Uani 1 1 d . . .
H22A H 0.2443 0.2278 0.4258 0.073 Uiso 1 1 calc R . .
H1WA H 0.459(2) 0.354(3) 0.250(3) 0.078(16) Uiso 1 1 d . . .

loop_
_atom_site_aniso_label
_atom_site_aniso_U_11
_atom_site_aniso_U_22
_atom_site_aniso_U_33
_atom_site_aniso_U_23
_atom_site_aniso_U_13
_atom_site_aniso_U_12
Co1 0.0529(4) 0.0406(3) 0.0378(3) -0.0012(3) -0.0004(3) 0.0031(3)
Fe1 0.0491(4) 0.0526(4) 0.0653(4) -0.0013(3) 0.0023(4) -0.0007(4)
O1W 0.048(3) 0.040(2) 0.044(3) 0.000 -0.003(2) 0.000
O1 0.0551(19) 0.0467(17) 0.0386(17) -0.0007(13) -0.0035(15) 0.0012(15)
O2 0.0488(18) 0.0503(16) 0.0395(17) 0.0024(14) 0.0014(14) -0.0066(15)
O3 0.057(2) 0.0589(18) 0.0492(19) -0.0051(15) -0.0032(16) 0.0141(16)
O4 0.057(2) 0.0442(17) 0.062(2) 0.0000(15) -0.0067(17) 0.0037(16)
N1 0.063(3) 0.045(2) 0.037(2) -0.0065(17) 0.005(2) 0.011(2)
N2 0.059(3) 0.047(2) 0.037(2) 0.0040(16) 0.003(2) -0.002(2)
C1 0.086(4) 0.055(3) 0.058(3) 0.004(3) -0.012(3) 0.001(3)
C2 0.146(6) 0.060(4) 0.067(4) -0.007(3) -0.029(4) 0.015(4)
C3 0.125(7) 0.066(4) 0.129(6) -0.012(4) -0.083(6) 0.009(4)
C4 0.143(6) 0.087(4) 0.058(4) -0.038(3) -0.026(4) 0.047(4)
C5 0.075(4) 0.079(4) 0.087(4) 0.003(3) -0.011(4) 0.019(3)
C6 0.070(4) 0.065(3) 0.053(3) 0.000(3) 0.007(3) -0.010(3)
C7 0.108(5) 0.062(3) 0.066(4) 0.001(3) 0.024(3) -0.030(3)
C8 0.151(6) 0.049(3) 0.051(3) 0.009(3) 0.007(4) -0.009(4)
C9 0.107(5) 0.067(3) 0.049(3) 0.005(3) -0.011(3) 0.000(3)
C10 0.089(4) 0.052(3) 0.046(3) 0.008(2) -0.007(3) -0.008(3)
C11 0.050(3) 0.033(2) 0.046(3) -0.007(2) 0.004(2) 0.004(2)
C12 0.048(3) 0.045(3) 0.047(3) -0.013(2) 0.003(2) 0.000(2)
C13 0.058(3) 0.067(3) 0.058(3) -0.005(2) -0.003(3) -0.002(3)
C14 0.052(4) 0.097(4) 0.086(4) -0.027(3) -0.013(3) -0.012(3)
C15 0.060(4) 0.061(3) 0.103(4) -0.018(3) 0.020(3) -0.017(3)
C16 0.062(3) 0.040(2) 0.067(3) -0.002(2) 0.010(3) -0.006(3)
C17 0.059(4) 0.041(3) 0.058(3) -0.021(2) -0.003(3) 0.015(3)
C18 0.045(3) 0.048(3) 0.067(3) -0.006(2) 0.001(3) 0.005(3)
C19 0.046(3) 0.052(3) 0.079(3) 0.002(2) -0.006(3) 0.002(2)
C20 0.052(3) 0.066(3) 0.097(4) 0.004(3) -0.010(3) 0.008(3)
C21 0.050(3) 0.066(3) 0.104(4) -0.002(3) 0.021(3) 0.002(3)
C22 0.067(3) 0.057(3) 0.059(3) -0.007(3) 0.010(3) 0.011(3)

loop_
_atom_type_symbol
_atom_type_description
_atom_type_scat_dispersion_real
_atom_type_scat_dispersion_imag
_atom_type_scat_source
C C 0.0033 0.0016 'International Tables Vol C Tables 4.2.6.8 and 6.1.1.4'
H H 0.0000 0.0000 'International Tables Vol C Tables 4.2.6.8 and 6.1.1.4'
N N 0.0061 0.0033 'International Tables Vol C Tables 4.2.6.8 and 6.1.1.4'
Co Co 0.3494 0.9721 'International Tables Vol C Tables 4.2.6.8 and 6.1.1.4'
Fe Fe 0.3463 0.8444 'International Tables Vol C Tables 4.2.6.8 and 6.1.1.4'
O O 0.0106 0.0060 'International Tables Vol C Tables 4.2.6.8 and 6.1.1.4'

loop_
_geom_angle_atom_site_label_1
_geom_angle_atom_site_label_2
_geom_angle_atom_site_label_3
_geom_angle
_geom_angle_site_symmetry_1
_geom_angle_site_symmetry_3
_geom_angle_publ_flag
O2 Co1 O3 174.66(10) 3_655 . ?
O2 Co1 O1 100.33(10) 3_655 . ?
O3 Co1 O1 84.14(10) . . ?
O2 Co1 N2 89.47(12) 3_655 . ?
O3 Co1 N2 93.69(12) . . ?
O1 Co1 N2 87.39(12) . . ?
O2 Co1 N1 85.75(12) 3_655 . ?
O3 Co1 N1 90.01(12) . . ?
O1 Co1 N1 172.68(13) . . ?
N2 Co1 N1 88.60(13) . . ?
O2 Co1 O1W 84.93(8) 3_655 . ?
O3 Co1 O1W 92.02(9) . . ?
O1 Co1 O1W 92.05(10) . . ?
N2 Co1 O1W 174.18(11) . . ?
N1 Co1 O1W 92.55(12) . . ?
C21 Fe1 C12 157.7(2) . . ?
C21 Fe1 C20 40.28(17) . . ?
C12 Fe1 C20 160.6(2) . . ?
C21 Fe1 C22 40.52(16) . . ?
C12 Fe1 C22 122.30(18) . . ?
C20 Fe1 C22 67.89(18) . . ?
C21 Fe1 C19 67.64(19) . . ?
C12 Fe1 C19 124.64(18) . . ?
C20 Fe1 C19 40.10(16) . . ?
C22 Fe1 C19 67.81(18) . . ?
C21 Fe1 C18 68.10(18) . . ?
C12 Fe1 C18 108.18(17) . . ?
C20 Fe1 C18 67.76(18) . . ?
C22 Fe1 C18 40.65(15) . . ?
C19 Fe1 C18 40.20(15) . . ?
C21 Fe1 C13 159.7(2) . . ?
C12 Fe1 C13 40.77(15) . . ?
C20 Fe1 C13 124.3(2) . . ?
C22 Fe1 C13 158.78(19) . . ?
C19 Fe1 C13 109.13(19) . . ?
C18 Fe1 C13 123.36(19) . . ?
C21 Fe1 C16 121.5(2) . . ?
C12 Fe1 C16 40.86(15) . . ?
C20 Fe1 C16 157.3(2) . . ?
C22 Fe1 C16 107.09(18) . . ?
C19 Fe1 C16 160.56(19) . . ?
C18 Fe1 C16 123.80(18) . . ?
C13 Fe1 C16 68.40(17) . . ?
C21 Fe1 C14 123.7(2) . . ?
C12 Fe1 C14 67.70(17) . . ?
C20 Fe1 C14 108.8(2) . . ?
C22 Fe1 C14 159.4(2) . . ?
C19 Fe1 C14 123.7(2) . . ?
C18 Fe1 C14 158.9(2) . . ?
C13 Fe1 C14 39.95(16) . . ?
C16 Fe1 C14 67.64(19) . . ?
C21 Fe1 C15 107.6(2) . . ?
C12 Fe1 C15 67.88(18) . . ?
C20 Fe1 C15 122.6(2) . . ?
C22 Fe1 C15 123.3(2) . . ?
C19 Fe1 C15 158.3(2) . . ?
C18 Fe1 C15 159.8(2) . . ?
C13 Fe1 C15 67.52(18) . . ?
C16 Fe1 C15 40.25(17) . . ?
C14 Fe1 C15 39.89(17) . . ?
Co1 O1W Co1 110.39(17) 3_655 . ?
Co1 O1W H1WA 118(3) 3_655 . ?
Co1 O1W H1WA 96(3) . . ?
C11 O1 Co1 127.0(2) . . ?
C11 O2 Co1 129.8(3) . 3_655 ?
C17 O3 Co1 122.1(3) . . ?
C5 N1 C1 114.9(4) . . ?
C5 N1 Co1 120.3(4) . . ?
C1 N1 Co1 124.7(3) . . ?
C6 N2 C10 116.6(4) . . ?
C6 N2 Co1 122.5(3) . . ?
C10 N2 Co1 120.4(3) . . ?
N1 C1 C2 125.1(5) . . ?
N1 C1 H1A 117.4 . . ?
C2 C1 H1A 117.4 . . ?
C3 C2 C1 118.3(6) . . ?
C3 C2 H2A 120.9 . . ?
C1 C2 H2A 120.9 . . ?
C4 C3 C2 120.0(7) . . ?
C4 C3 H3A 120.0 . . ?
C2 C3 H3A 120.0 . . ?
C3 C4 C5 118.4(6) . . ?
C3 C4 H4A 120.8 . . ?
C5 C4 H4A 120.8 . . ?
N1 C5 C4 123.2(5) . . ?
N1 C5 H5A 118.4 . . ?
C4 C5 H5A 118.4 . . ?
N2 C6 C7 123.2(5) . . ?
N2 C6 H6A 118.4 . . ?
C7 C6 H6A 118.4 . . ?
C8 C7 C6 118.6(5) . . ?
C8 C7 H7A 120.7 . . ?
C6 C7 H7A 120.7 . . ?
C9 C8 C7 118.7(5) . . ?
C9 C8 H8A 120.6 . . ?
C7 C8 H8A 120.6 . . ?
C8 C9 C10 119.1(5) . . ?
C8 C9 H9A 120.4 . . ?
C10 C9 H9A 120.4 . . ?
N2 C10 C9 123.8(5) . . ?
N2 C10 H10A 118.1 . . ?
C9 C10 H10A 118.1 . . ?
O1 C11 O2 125.3(4) . . ?
O1 C11 C12 119.1(4) . . ?
O2 C11 C12 115.6(4) . . ?
C13 C12 C16 107.7(4) . . ?
C13 C12 C11 124.5(4) . . ?
C16 C12 C11 127.7(4) . . ?
C13 C12 Fe1 69.9(2) . . ?
C16 C12 Fe1 69.9(2) . . ?
C11 C12 Fe1 123.0(3) . . ?
C14 C13 C12 107.7(4) . . ?
C14 C13 Fe1 70.3(3) . . ?
C12 C13 Fe1 69.3(2) . . ?
C14 C13 H13A 126.2 . . ?
C12 C13 H13A 126.2 . . ?
Fe1 C13 H13A 126.2 . . ?
C13 C14 C15 109.0(5) . . ?
C13 C14 Fe1 69.8(3) . . ?
C15 C14 Fe1 70.4(3) . . ?
C13 C14 H14A 125.5 . . ?
C15 C14 H14A 125.5 . . ?
Fe1 C14 H14A 125.5 . . ?
C14 C15 C16 108.2(4) . . ?
C14 C15 Fe1 69.7(3) . . ?
C16 C15 Fe1 69.4(2) . . ?
C14 C15 H15A 125.9 . . ?
C16 C15 H15A 125.9 . . ?
Fe1 C15 H15A 125.9 . . ?
C15 C16 C12 107.4(4) . . ?
C15 C16 Fe1 70.4(3) . . ?
C12 C16 Fe1 69.2(2) . . ?
C15 C16 H16A 126.3 . . ?
C12 C16 H16A 126.3 . . ?
Fe1 C16 H16A 126.3 . . ?
O3 C17 O4 124.9(4) . . ?
O3 C17 C18 117.7(4) . . ?
O4 C17 C18 117.4(4) . . ?
C19 C18 C22 107.4(4) . . ?
C19 C18 C17 126.5(4) . . ?
C22 C18 C17 126.0(4) . . ?
C19 C18 Fe1 69.7(2) . . ?
C22 C18 Fe1 69.4(2) . . ?
C17 C18 Fe1 123.2(3) . . ?
C20 C19 C18 108.6(4) . . ?
C20 C19 Fe1 69.9(3) . . ?
C18 C19 Fe1 70.1(2) . . ?
C20 C19 H19A 125.7 . . ?
C18 C19 H19A 125.7 . . ?
Fe1 C19 H19A 125.7 . . ?
C19 C20 C21 108.1(5) . . ?
C19 C20 Fe1 70.0(3) . . ?
C21 C20 Fe1 69.6(3) . . ?
C19 C20 H20A 125.9 . . ?
C21 C20 H20A 125.9 . . ?
Fe1 C20 H20A 125.9 . . ?
C20 C21 C22 108.1(4) . . ?
C20 C21 Fe1 70.1(3) . . ?
C22 C21 Fe1 70.0(2) . . ?
C20 C21 H21A 125.9 . . ?
C22 C21 H21A 125.9 . . ?
Fe1 C21 H21A 125.9 . . ?
C21 C22 C18 107.7(4) . . ?
C21 C22 Fe1 69.5(3) . . ?
C18 C22 Fe1 69.9(2) . . ?
C21 C22 H22A 126.2 . . ?
C18 C22 H22A 126.2 . . ?
Fe1 C22 H22A 126.2 . . ?

loop_
_geom_bond_atom_site_label_1
_geom_bond_atom_site_label_2
_geom_bond_distance
_geom_bond_site_symmetry_2
_geom_bond_publ_flag
Co1 O2 2.009(3) 3_655 ?
Co1 O3 2.074(3) . ?
Co1 O1 2.095(3) . ?
Co1 N2 2.125(3) . ?
Co1 N1 2.175(3) . ?
Co1 O1W 2.194(2) . ?
Fe1 C21 2.025(4) . ?
Fe1 C12 2.030(4) . ?
Fe1 C20 2.031(4) . ?
Fe1 C22 2.031(4) . ?
Fe1 C19 2.033(4) . ?
Fe1 C18 2.037(4) . ?
Fe1 C13 2.037(4) . ?
Fe1 C16 2.039(4) . ?
Fe1 C14 2.044(5) . ?
Fe1 C15 2.052(5) . ?
O1W Co1 2.194(2) 3_655 ?
O1W H1WA 0.90(4) . ?
O1 C11 1.256(4) . ?
O2 C11 1.262(4) . ?
O2 Co1 2.009(3) 3_655 ?
O3 C17 1.266(5) . ?
O4 C17 1.268(5) . ?
N1 C5 1.292(5) . ?
N1 C1 1.321(5) . ?
N2 C6 1.326(5) . ?
N2 C10 1.331(5) . ?
C1 C2 1.372(6) . ?
C1 H1A 0.9300 . ?
C2 C3 1.335(8) . ?
C2 H2A 0.9300 . ?
C3 C4 1.297(7) . ?
C3 H3A 0.9300 . ?
C4 C5 1.441(6) . ?
C4 H4A 0.9300 . ?
C5 H5A 0.9300 . ?
C6 C7 1.376(5) . ?
C6 H6A 0.9300 . ?
C7 C8 1.375(6) . ?
C7 H7A 0.9300 . ?
C8 C9 1.352(6) . ?
C8 H8A 0.9300 . ?
C9 C10 1.363(5) . ?
C9 H9A 0.9300 . ?
C10 H10A 0.9300 . ?
C11 C12 1.480(5) . ?
C12 C13 1.417(5) . ?
C12 C16 1.420(5) . ?
C13 C14 1.394(6) . ?
C13 H13A 0.9800 . ?
C14 C15 1.397(6) . ?
C14 H14A 0.9800 . ?
C15 C16 1.408(6) . ?
C15 H15A 0.9800 . ?
C16 H16A 0.9800 . ?
C17 C18 1.493(6) . ?
C18 C19 1.399(5) . ?
C18 C22 1.413(5) . ?
C19 C20 1.393(6) . ?
C19 H19A 0.9800 . ?
C20 C21 1.396(6) . ?
C20 H20A 0.9800 . ?
C21 C22 1.404(6) . ?
C21 H21A 0.9800 . ?
C22 H22A 0.9800 . ?
